data_2211893
loop_
_publ_author_name
'Kwak, Han'
'Park, Byeong Kwon'
'Kim, Cheal'
'Kim, Sung-Jin'
'Kim, Youngmee'

_publ_section_title
;Diaquabis[2,6-bis(1,2,4-triazol-2-yl)pyridine-\k<i>N</i>^4^]trinitratolathanum(III)
 monohydrate
;
_journal_coeditor_code LH2270
_journal_issue 1
_journal_name_full 'Acta Crystallographica Section E'
_journal_page_first m269
_journal_page_last m271
_journal_paper_doi 10.1107/S1600536806054031
_journal_volume 63
_journal_year 2007
_chemical_formula_iupac '[La (N1 O3)3 (C9 H7 N7) (H2 O1)2], H2 O'
_chemical_formula_moiety 'C18 H18 La N17 O11, H2 O'
_chemical_formula_sum 'C18 H20 La N17 O12'
_chemical_formula_weight 805.42
_chemical_name_systematic
;
Diaquabis[2,6-bis(1,2,4-triazol-2-yl)pyridine-\kN^4^]trinatratolathanum(III)
monohydrate
;
_space_group_IT_number 14
_symmetry_cell_setting monoclinic
_symmetry_space_group_name_Hall '-P 2ybc'
_symmetry_space_group_name_H-M 'P 1 21/c 1'
_atom_sites_solution_hydrogens geom
_atom_sites_solution_primary direct
_atom_sites_solution_secondary difmap
_audit_creation_method SHELXTL
_cell_angle_alpha 90.00
_cell_angle_beta 95.1110(10)
_cell_angle_gamma 90.00
_cell_formula_units_Z 4
_cell_length_a 8.9000(5)
_cell_length_b 13.9649(8)
_cell_length_c 23.6361(13)
_cell_measurement_reflns_used 2915
_cell_measurement_temperature 273(2)
_cell_measurement_theta_max 21.93
_cell_measurement_theta_min 2.26
_cell_volume 2926.0(3)
_computing_cell_refinement 'SAINT (Bruker, 1997)'
_computing_data_collection 'SMART (Bruker, 1997)'
_computing_data_reduction SAINT
_computing_molecular_graphics 'SHELXTL (Bruker, 1998) and PLATON (Spek, 2003)'
_computing_publication_material SHELXTL
_computing_structure_refinement 'SHELXL97 (Sheldrick, 1997)'
_computing_structure_solution 'SHELXS97 (Sheldrick, 1997)'
_diffrn_ambient_temperature 273(2)
_diffrn_measured_fraction_theta_full 0.998
_diffrn_measured_fraction_theta_max 0.998
_diffrn_measurement_device_type 'Bruker SMART CCD'
_diffrn_measurement_method '\f and \w'
_diffrn_radiation_monochromator graphite
_diffrn_radiation_source 'fine-focus sealed tube'
_diffrn_radiation_type MoK\a
_diffrn_radiation_wavelength 0.71073
_diffrn_reflns_av_R_equivalents 0.0406
_diffrn_reflns_av_sigmaI/netI 0.0553
_diffrn_reflns_limit_h_max 10
_diffrn_reflns_limit_h_min -10
_diffrn_reflns_limit_k_max 17
_diffrn_reflns_limit_k_min -14
_diffrn_reflns_limit_l_max 27
_diffrn_reflns_limit_l_min -29
_diffrn_reflns_number 16236
_diffrn_reflns_theta_full 26.00
_diffrn_reflns_theta_max 26.00
_diffrn_reflns_theta_min 1.70
_diffrn_standards_decay_% 0
_diffrn_standards_interval_count 0
_diffrn_standards_interval_time 0
_diffrn_standards_number 0
_exptl_absorpt_coefficient_mu 1.551
_exptl_absorpt_correction_T_max 0.883
_exptl_absorpt_correction_T_min 0.862
_exptl_absorpt_correction_type multi-scan
_exptl_absorpt_process_details '(SADABS; Bruker, 1997)'
_exptl_crystal_colour colorless
_exptl_crystal_density_diffrn 1.828
_exptl_crystal_density_method 'not measured'
_exptl_crystal_description rod
_exptl_crystal_F_000 1600
_exptl_crystal_size_max 0.25
_exptl_crystal_size_mid 0.08
_exptl_crystal_size_min 0.08
_refine_diff_density_max 0.480
_refine_diff_density_min -0.419
_refine_ls_extinction_method none
_refine_ls_goodness_of_fit_ref 1.028
_refine_ls_hydrogen_treatment mixed
_refine_ls_matrix_type full
_refine_ls_number_parameters 451
_refine_ls_number_reflns 5721
_refine_ls_number_restraints 6
_refine_ls_restrained_S_all 1.030
_refine_ls_R_factor_all 0.0488
_refine_ls_R_factor_gt 0.0319
_refine_ls_shift/su_max 0.001
_refine_ls_shift/su_mean 0.000
_refine_ls_structure_factor_coef Fsqd
_refine_ls_weighting_details 'calc w=1/[\s^2^(Fo^2^)+(0.0235P)^2^] where P=(Fo^2^+2Fc^2^)/3'
_refine_ls_weighting_scheme calc
_refine_ls_wR_factor_gt 0.0651
_refine_ls_wR_factor_ref 0.0691
_reflns_number_gt 4382
_reflns_number_total 5721
_reflns_threshold_expression I>2\s(I)
_cod_data_source_file lh2270.cif
_cod_data_source_block I
_cod_depositor_comments
;
The following automatic conversions were performed:
'_symmetry_cell_setting' value 'Monoclinic' changed to 'monoclinic'
according to '/home/saulius/struct/CIF-dictionaries/cif_core.dic'
dictionary named 'cif_core.dic' version 2.4.1 from 2010-06-29.

Automatic conversion script
Id: cif_fix_enum 1527 2010-12-29 10:47:43Z saulius 

The following automatic conversions were performed:

'_symmetry_cell_setting' value 'Monoclinic' changed to 'monoclinic'
according to /home/saulius/struct/CIF-dictionaries/cif_core.dic
dictionary named 'cif_core.dic' version 2.4.1 from 2010-06-29.

Automatic conversion script
Id: cif_fix_values 1715 2011-07-08 13:25:40Z adriana 
;
_cod_original_sg_symbol_H-M 'P 21/c'
_cod_database_code 2211893
_cod_database_fobs_code 2211893

loop_
_symmetry_equiv_pos_as_xyz
'x, y, z'
'-x, y+1/2, -z+1/2'
'-x, -y, -z'
'x, -y-1/2, z-1/2'

loop_
_atom_site_type_symbol
_atom_site_label
_atom_site_fract_x
_atom_site_fract_y
_atom_site_fract_z
_atom_site_U_iso_or_equiv
_atom_site_adp_type
_atom_site_calc_flag
_atom_site_refinement_flags
_atom_site_occupancy
La La1 0.48221(2) 0.439689(13) 0.215123(7) 0.02732(7) Uani d . 1
O O11 0.7635(3) 0.43097(18) 0.22149(10) 0.0421(6) Uani d D 1
H H111 0.816(4) 0.437(2) 0.1883(11) 0.051 Uiso d D 1
H H112 0.833(3) 0.434(2) 0.2543(11) 0.051 Uiso d D 1
O O12 0.5988(3) 0.58766(17) 0.26114(11) 0.0421(6) Uani d D 1
H H121 0.698(3) 0.608(3) 0.2527(14) 0.051 Uiso d D 1
H H122 0.545(4) 0.6410(19) 0.2756(13) 0.051 Uiso d D 1
N N11 0.5619(3) 0.3796(2) 0.32322(10) 0.0334(7) Uani d . 1
C C11 0.5409(4) 0.4378(3) 0.36770(14) 0.0396(9) Uani d . 1
H H11 0.4777 0.4909 0.3643 0.048 Uiso calc R 1
N N12 0.6159(4) 0.4139(2) 0.41594(11) 0.0409(8) Uani d . 1
N N13 0.6896(3) 0.33305(19) 0.40120(10) 0.0305(6) Uani d . 1
C C12 0.6562(4) 0.3143(2) 0.34617(13) 0.0323(8) Uani d . 1
H H12 0.6937 0.2628 0.3268 0.039 Uiso calc R 1
C C13 0.7904(4) 0.2860(2) 0.44238(13) 0.0320(8) Uani d . 1
C C14 0.8024(4) 0.3156(3) 0.49823(14) 0.0401(9) Uani d . 1
H H14 0.7436 0.3652 0.5104 0.048 Uiso calc R 1
C C15 0.9053(4) 0.2683(3) 0.53516(14) 0.0424(9) Uani d . 1
H H15 0.9182 0.2868 0.5731 0.051 Uiso calc R 1
C C16 0.9891(4) 0.1938(3) 0.51647(13) 0.0377(9) Uani d . 1
H H16 1.0597 0.1614 0.5407 0.045 Uiso calc R 1
C C17 0.9626(4) 0.1698(2) 0.45969(13) 0.0317(8) Uani d . 1
N N14 0.8672(3) 0.21381(19) 0.42205(10) 0.0308(6) Uani d . 1
N N15 1.0394(3) 0.0911(2) 0.43706(11) 0.0331(7) Uani d . 1
N N16 1.1511(3) 0.0419(2) 0.46844(12) 0.0378(7) Uani d . 1
C C18 1.1884(4) -0.0223(3) 0.43181(15) 0.0388(9) Uani d . 1
H H18 1.2639 -0.0672 0.4410 0.047 Uiso calc R 1
N N17 1.1112(3) -0.0197(2) 0.38003(12) 0.0420(7) Uani d . 1
C C19 1.0178(4) 0.0528(3) 0.38474(15) 0.0416(9) Uani d . 1
H H19 0.9474 0.0743 0.3561 0.050 Uiso calc R 1
N N21 0.5062(3) 0.55016(19) 0.12449(11) 0.0337(7) Uani d . 1
C C21 0.5899(4) 0.6274(2) 0.12001(13) 0.0313(8) Uani d . 1
H H21 0.6562 0.6525 0.1489 0.038 Uiso calc R 1
N N22 0.4610(3) 0.6099(2) 0.03626(11) 0.0391(7) Uani d . 1
N N23 0.5651(3) 0.66392(18) 0.06768(10) 0.0293(6) Uani d . 1
C C22 0.4286(4) 0.5433(2) 0.07200(14) 0.0370(9) Uani d . 1
H H22 0.3586 0.4952 0.0626 0.044 Uiso calc R 1
C C23 0.6346(4) 0.7453(2) 0.04468(13) 0.0294(7) Uani d . 1
C C24 0.5990(4) 0.7716(3) -0.01121(14) 0.0413(9) Uani d . 1
H H24 0.5304 0.7371 -0.0352 0.050 Uiso calc R 1
C C25 0.6705(4) 0.8516(3) -0.02937(14) 0.0488(11) Uani d . 1
H H25 0.6501 0.8723 -0.0667 0.059 Uiso calc R 1
C C26 0.7717(4) 0.9014(3) 0.00677(14) 0.0419(9) Uani d . 1
H H26 0.8207 0.9555 -0.0053 0.050 Uiso calc R 1
C C27 0.7978(4) 0.8680(2) 0.06140(13) 0.0318(8) Uani d . 1
N N24 0.7312(3) 0.79052(19) 0.08128(11) 0.0316(7) Uani d . 1
N N25 0.9011(3) 0.91252(19) 0.10199(11) 0.0341(7) Uani d . 1
N N26 0.9680(4) 0.9976(2) 0.09036(12) 0.0511(9) Uani d . 1
C C28 0.9533(4) 0.8830(3) 0.15370(14) 0.0408(9) Uani d . 1
H H28 0.9239 0.8269 0.1708 0.049 Uiso calc R 1
N N27 1.0524(3) 0.9446(2) 0.17710(12) 0.0446(8) Uani d . 1
C C29 1.0557(5) 1.0131(3) 0.13659(16) 0.0515(11) Uani d . 1
H H29 1.1162 1.0673 0.1414 0.062 Uiso calc R 1
N N3 0.5781(3) 0.2569(2) 0.15465(12) 0.0394(7) Uani d . 1
O O31 0.5316(3) 0.25730(17) 0.20471(10) 0.0450(7) Uani d . 1
O O33 0.6043(3) 0.18208(19) 0.13131(11) 0.0602(8) Uani d . 1
O O32 0.5896(3) 0.33693(17) 0.13168(9) 0.0458(7) Uani d . 1
N N4 0.2023(4) 0.3304(2) 0.16753(14) 0.0488(8) Uani d . 1
O O41 0.2327(3) 0.34197(18) 0.22085(10) 0.0497(7) Uani d . 1
O O43 0.1087(4) 0.2714(2) 0.15057(12) 0.0874(12) Uani d . 1
O O42 0.2738(3) 0.3797(2) 0.13519(10) 0.0552(8) Uani d . 1
N N5 0.2355(3) 0.5683(2) 0.25650(14) 0.0448(8) Uani d . 1
O O51 0.3046(3) 0.50827(19) 0.28848(10) 0.0446(6) Uani d . 1
O O52 0.2748(3) 0.57463(18) 0.20626(11) 0.0502(7) Uani d . 1
O O53 0.1365(3) 0.6192(2) 0.27271(13) 0.0761(10) Uani d . 1
O O3 0.8499(3) 0.6753(2) 0.22585(11) 0.0485(7) Uani d D 1
H H31 0.951(3) 0.655(3) 0.2364(15) 0.058 Uiso d D 1
H H32 0.846(4) 0.7339(17) 0.2452(14) 0.058 Uiso d D 1

loop_
_atom_site_aniso_label
_atom_site_aniso_U_11
_atom_site_aniso_U_22
_atom_site_aniso_U_33
_atom_site_aniso_U_12
_atom_site_aniso_U_13
_atom_site_aniso_U_23
La1 0.03155(12) 0.02570(11) 0.02365(10) -0.00348(9) -0.00330(7) 0.00242(9)
O11 0.0345(15) 0.0587(18) 0.0326(13) 0.0001(13) 0.0000(11) -0.0001(13)
O12 0.0396(16) 0.0325(15) 0.0546(16) -0.0034(12) 0.0066(13) -0.0119(12)
N11 0.0380(18) 0.0375(18) 0.0238(14) 0.0019(14) -0.0015(12) 0.0041(13)
C11 0.044(2) 0.040(2) 0.0333(19) 0.0125(18) -0.0057(16) 0.0019(18)
N12 0.050(2) 0.0368(18) 0.0344(16) 0.0122(15) -0.0040(14) 0.0012(13)
N13 0.0352(17) 0.0302(16) 0.0250(14) 0.0043(13) -0.0030(12) 0.0034(12)
C12 0.037(2) 0.033(2) 0.0262(17) 0.0023(16) -0.0020(15) 0.0006(15)
C13 0.035(2) 0.030(2) 0.0298(18) -0.0015(15) -0.0034(15) 0.0080(15)
C14 0.046(2) 0.039(2) 0.0352(19) 0.0032(18) -0.0014(17) -0.0026(17)
C15 0.057(3) 0.044(2) 0.0245(18) 0.0010(19) -0.0068(17) -0.0002(17)
C16 0.045(2) 0.037(2) 0.0299(18) 0.0028(17) -0.0047(16) 0.0057(16)
C17 0.029(2) 0.034(2) 0.0310(18) -0.0017(15) 0.0001(15) -0.0002(15)
N14 0.0332(16) 0.0295(16) 0.0293(14) 0.0001(13) -0.0006(12) 0.0037(12)
N15 0.0323(17) 0.0347(17) 0.0317(15) 0.0015(13) -0.0004(13) 0.0015(13)
N16 0.0373(18) 0.0372(18) 0.0380(16) 0.0075(14) -0.0014(13) 0.0063(14)
C18 0.032(2) 0.038(2) 0.046(2) 0.0041(17) 0.0074(17) 0.0074(18)
N17 0.0420(19) 0.0450(19) 0.0388(17) 0.0068(16) 0.0020(15) -0.0012(15)
C19 0.038(2) 0.050(2) 0.0351(19) 0.0058(19) -0.0033(16) -0.0043(18)
N21 0.0415(18) 0.0301(17) 0.0290(14) -0.0018(13) 0.0016(13) 0.0034(13)
C21 0.037(2) 0.0293(19) 0.0271(17) -0.0036(16) 0.0001(15) 0.0009(15)
N22 0.0424(19) 0.0415(18) 0.0317(15) -0.0085(15) -0.0065(14) 0.0036(14)
N23 0.0346(17) 0.0274(16) 0.0254(14) -0.0024(12) 0.0006(12) 0.0041(12)
C22 0.041(2) 0.032(2) 0.0359(19) -0.0076(16) -0.0042(16) 0.0035(16)
C23 0.034(2) 0.0252(18) 0.0294(17) 0.0022(15) 0.0032(15) 0.0060(14)
C24 0.053(2) 0.040(2) 0.0295(18) -0.0105(18) -0.0081(17) 0.0082(16)
C25 0.066(3) 0.049(3) 0.0289(19) -0.013(2) -0.0087(19) 0.0132(18)
C26 0.056(3) 0.032(2) 0.038(2) -0.0124(18) 0.0010(18) 0.0096(17)
C27 0.032(2) 0.0312(19) 0.0323(18) -0.0038(15) 0.0018(15) 0.0008(15)
N24 0.0336(17) 0.0297(17) 0.0309(15) -0.0023(13) -0.0004(13) 0.0004(12)
N25 0.0401(18) 0.0299(17) 0.0318(15) -0.0048(13) -0.0002(13) 0.0014(12)
N26 0.067(2) 0.043(2) 0.0414(18) -0.0200(17) -0.0062(17) 0.0051(16)
C28 0.041(2) 0.045(2) 0.0356(19) -0.0014(18) 0.0005(17) 0.0096(18)
N27 0.0422(19) 0.048(2) 0.0419(17) -0.0070(16) -0.0038(15) -0.0020(16)
C29 0.058(3) 0.046(2) 0.049(2) -0.019(2) -0.004(2) -0.001(2)
N3 0.0432(19) 0.0347(19) 0.0393(18) -0.0034(15) -0.0024(15) -0.0029(15)
O31 0.0665(18) 0.0349(15) 0.0352(14) -0.0032(13) 0.0140(13) 0.0058(11)
O33 0.088(2) 0.0376(16) 0.0532(17) 0.0121(16) -0.0011(16) -0.0117(14)
O32 0.0692(19) 0.0345(15) 0.0337(13) -0.0096(13) 0.0055(13) 0.0026(12)
N4 0.049(2) 0.046(2) 0.049(2) -0.0164(17) -0.0116(17) 0.0035(17)
O41 0.0533(17) 0.0569(18) 0.0377(14) -0.0190(14) -0.0016(13) 0.0000(13)
O43 0.100(3) 0.092(3) 0.0635(19) -0.064(2) -0.0301(18) 0.0140(18)
O42 0.0595(19) 0.064(2) 0.0399(14) -0.0285(16) -0.0078(13) 0.0114(14)
N5 0.0309(18) 0.051(2) 0.051(2) 0.0038(16) -0.0050(15) -0.0037(17)
O51 0.0391(15) 0.0553(17) 0.0386(13) 0.0084(13) -0.0015(12) 0.0048(13)
O52 0.0488(17) 0.0590(19) 0.0414(15) 0.0093(13) -0.0035(13) 0.0124(13)
O53 0.051(2) 0.093(3) 0.084(2) 0.0351(19) 0.0039(17) -0.010(2)
O3 0.0432(16) 0.0486(17) 0.0522(16) 0.0021(14) -0.0034(13) -0.0126(13)

loop_
_atom_type_symbol
_atom_type_description
_atom_type_scat_dispersion_real
_atom_type_scat_dispersion_imag
_atom_type_scat_source
C C 0.0033 0.0016 'International Tables Vol C Tables 4.2.6.8 and 6.1.1.4'
H H 0.0000 0.0000 'International Tables Vol C Tables 4.2.6.8 and 6.1.1.4'
N N 0.0061 0.0033 'International Tables Vol C Tables 4.2.6.8 and 6.1.1.4'
O O 0.0106 0.0060 'International Tables Vol C Tables 4.2.6.8 and 6.1.1.4'
La La -0.2871 2.4523 'International Tables Vol C Tables 4.2.6.8 and 6.1.1.4'

loop_
_geom_angle_atom_site_label_1
_geom_angle_atom_site_label_2
_geom_angle_atom_site_label_3
_geom_angle
_geom_angle_publ_flag
O11 La1 O12 68.99(8) y
O11 La1 O31 77.35(8) y
O12 La1 O31 141.16(8) y
O11 La1 O41 145.19(8) y
O12 La1 O41 136.41(8) y
O31 La1 O41 69.25(8) y
O11 La1 O51 129.53(8) y
O12 La1 O51 70.41(8) y
O31 La1 O51 122.40(8) y
O41 La1 O51 66.01(8) y
O11 La1 O52 137.02(8) y
O12 La1 O52 72.89(8) y
O31 La1 O52 144.75(8) y
O41 La1 O52 77.61(9) y
O51 La1 O52 48.18(8) y
O11 La1 O42 131.20(8) y
O12 La1 O42 143.12(9) y
O31 La1 O42 74.77(8) y
O41 La1 O42 48.13(7) y
O51 La1 O42 99.26(8) y
O52 La1 O42 74.32(9) y
O11 La1 N21 85.69(8) y
O12 La1 N21 79.19(8) y
O31 La1 N21 117.70(8) y
O41 La1 N21 118.18(8) y
O51 La1 N21 114.55(8) y
O52 La1 N21 68.13(8) y
O42 La1 N21 73.29(8) y
O11 La1 O32 66.25(8) y
O12 La1 O32 126.64(8) y
O31 La1 O32 48.11(7) y
O41 La1 O32 96.81(8) y
O51 La1 O32 162.60(8) y
O52 La1 O32 128.13(8) y
O42 La1 O32 65.25(9) y
N21 La1 O32 70.07(8) y
O11 La1 N11 75.68(8) y
O12 La1 N11 77.56(8) y
O31 La1 N11 75.80(8) y
O41 La1 N11 86.67(8) y
O51 La1 N11 67.35(8) y
O52 La1 N11 114.67(8) y
O42 La1 N11 132.49(8) y
N21 La1 N11 154.21(9) y
O32 La1 N11 116.42(8) y
O11 La1 N4 141.19(9) ?
O12 La1 N4 149.59(9) ?
O31 La1 N4 67.30(9) ?
O41 La1 N4 24.52(7) ?
O51 La1 N4 84.62(9) ?
O52 La1 N4 77.58(9) ?
O42 La1 N4 23.96(7) ?
N21 La1 N4 96.58(9) ?
O32 La1 N4 78.12(9) ?
N11 La1 N4 109.13(9) ?
O11 La1 N5 138.80(8) ?
O12 La1 N5 70.13(8) ?
O31 La1 N5 137.43(8) ?
O41 La1 N5 69.76(9) ?
O51 La1 N5 23.89(7) ?
O52 La1 N5 24.29(7) ?
O42 La1 N5 86.40(9) ?
N21 La1 N5 91.63(9) ?
O32 La1 N5 149.39(8) ?
N11 La1 N5 90.88(8) ?
N4 La1 N5 79.98(9) ?
La1 O11 H111 121(2) ?
La1 O11 H112 129(2) ?
H111 O11 H112 110(3) ?
La1 O12 H121 120(2) ?
La1 O12 H122 126(2) ?
H121 O12 H122 110(3) ?
C12 N11 C11 102.8(3) ?
C12 N11 La1 134.4(2) ?
C11 N11 La1 120.1(2) ?
N12 C11 N11 115.3(3) ?
N12 C11 H11 122.3 ?
N11 C11 H11 122.3 ?
C11 N12 N13 101.9(3) ?
C12 N13 N12 109.9(3) ?
C12 N13 C13 130.3(3) ?
N12 N13 C13 119.6(3) ?
N11 C12 N13 110.0(3) ?
N11 C12 H12 125.0 ?
N13 C12 H12 125.0 ?
N14 C13 C14 125.0(3) ?
N14 C13 N13 114.5(3) ?
C14 C13 N13 120.4(3) ?
C15 C14 C13 117.0(3) ?
C15 C14 H14 121.5 ?
C13 C14 H14 121.5 ?
C16 C15 C14 120.6(3) ?
C16 C15 H15 119.7 ?
C14 C15 H15 119.7 ?
C15 C16 C17 116.4(3) ?
C15 C16 H16 121.8 ?
C17 C16 H16 121.8 ?
N14 C17 C16 125.6(3) ?
N14 C17 N15 114.0(3) ?
C16 C17 N15 120.4(3) ?
C17 N14 C13 115.3(3) ?
C19 N15 N16 109.6(3) ?
C19 N15 C17 128.2(3) ?
N16 N15 C17 122.2(3) ?
C18 N16 N15 101.6(3) ?
N16 C18 N17 116.2(3) ?
N16 C18 H18 121.9 ?
N17 C18 H18 121.9 ?
C19 N17 C18 102.6(3) ?
N17 C19 N15 110.0(3) ?
N17 C19 H19 125.0 ?
N15 C19 H19 125.0 ?
C21 N21 C22 103.1(3) ?
C21 N21 La1 128.6(2) ?
C22 N21 La1 128.2(2) ?
N21 C21 N23 109.7(3) ?
N21 C21 H21 125.1 ?
N23 C21 H21 125.1 ?
C22 N22 N23 102.7(3) ?
C21 N23 N22 109.9(3) ?
C21 N23 C23 128.0(3) ?
N22 N23 C23 122.1(2) ?
N22 C22 N21 114.5(3) ?
N22 C22 H22 122.8 ?
N21 C22 H22 122.8 ?
N24 C23 C24 125.4(3) ?
N24 C23 N23 114.2(3) ?
C24 C23 N23 120.4(3) ?
C25 C24 C23 116.2(3) ?
C25 C24 H24 121.9 ?
C23 C24 H24 121.9 ?
C24 C25 C26 120.9(3) ?
C24 C25 H25 119.5 ?
C26 C25 H25 119.5 ?
C27 C26 C25 117.3(3) ?
C27 C26 H26 121.3 ?
C25 C26 H26 121.3 ?
N24 C27 C26 124.2(3) ?
N24 C27 N25 113.5(3) ?
C26 C27 N25 122.3(3) ?
C23 N24 C27 116.0(3) ?
C28 N25 N26 109.3(3) ?
C28 N25 C27 129.7(3) ?
N26 N25 C27 121.0(3) ?
C29 N26 N25 102.4(3) ?
N27 C28 N25 110.4(3) ?
N27 C28 H28 124.8 ?
N25 C28 H28 124.8 ?
C28 N27 C29 102.7(3) ?
N26 C29 N27 115.2(3) ?
N26 C29 H29 122.4 ?
N27 C29 H29 122.4 ?
O33 N3 O32 123.0(3) ?
O33 N3 O31 120.8(3) ?
O32 N3 O31 116.1(3) ?
N3 O31 La1 99.35(19) ?
N3 O32 La1 96.34(19) ?
O43 N4 O42 123.0(3) ?
O43 N4 O41 119.4(3) ?
O42 N4 O41 117.5(3) ?
O43 N4 La1 167.3(3) ?
O42 N4 La1 60.29(17) ?
O41 N4 La1 58.52(17) ?
N4 O41 La1 97.0(2) ?
N4 O42 La1 95.75(19) ?
O53 N5 O51 122.0(3) ?
O53 N5 O52 121.3(3) ?
O51 N5 O52 116.7(3) ?
O53 N5 La1 179.6(3) ?
O51 N5 La1 58.20(17) ?
O52 N5 La1 58.51(17) ?
N5 O51 La1 97.9(2) ?
N5 O52 La1 97.20(19) ?
H31 O3 H32 102(3) ?

loop_
_geom_bond_atom_site_label_1
_geom_bond_atom_site_label_2
_geom_bond_distance
_geom_bond_publ_flag
La1 O11 2.497(2) y
La1 O12 2.516(2) y
La1 O31 2.600(2) y
La1 O41 2.620(2) y
La1 O51 2.629(2) y
La1 O52 2.633(3) y
La1 O42 2.662(2) y
La1 N21 2.664(3) y
La1 O32 2.683(2) y
La1 N11 2.723(2) y
La1 N4 3.050(3) ?
La1 N5 3.064(3) ?
O11 H111 0.951(18) ?
O11 H112 0.949(18) ?
O12 H121 0.964(18) ?
O12 H122 0.964(18) ?
N11 C12 1.323(4) ?
N11 C11 1.355(4) ?
C11 N12 1.312(4) ?
C11 H11 0.9300 ?
N12 N13 1.367(4) ?
N13 C12 1.334(4) ?
N13 C13 1.424(4) ?
C12 H12 0.9300 ?
C13 N14 1.331(4) ?
C13 C14 1.378(4) ?
C14 C15 1.376(5) ?
C14 H14 0.9300 ?
C15 C16 1.375(5) ?
C15 H15 0.9300 ?
C16 C17 1.383(4) ?
C16 H16 0.9300 ?
C17 N14 1.325(4) ?
C17 N15 1.423(4) ?
N15 C19 1.345(4) ?
N15 N16 1.371(4) ?
N16 C18 1.310(4) ?
C18 N17 1.350(4) ?
C18 H18 0.9300 ?
N17 C19 1.321(4) ?
C19 H19 0.9300 ?
N21 C21 1.320(4) ?
N21 C22 1.368(4) ?
C21 N23 1.338(4) ?
C21 H21 0.9300 ?
N22 C22 1.306(4) ?
N22 N23 1.362(4) ?
N23 C23 1.425(4) ?
C22 H22 0.9300 ?
C23 N24 1.324(4) ?
C23 C24 1.380(4) ?
C24 C25 1.373(5) ?
C24 H24 0.9300 ?
C25 C26 1.374(5) ?
C25 H25 0.9300 ?
C26 C27 1.373(4) ?
C26 H26 0.9300 ?
C27 N24 1.339(4) ?
C27 N25 1.413(4) ?
N25 C28 1.334(4) ?
N25 N26 1.367(4) ?
N26 C29 1.303(4) ?
C28 N27 1.318(4) ?
C28 H28 0.9300 ?
N27 C29 1.355(5) ?
C29 H29 0.9300 ?
N3 O33 1.213(3) ?
N3 O32 1.251(3) ?
N3 O31 1.288(3) ?
N4 O43 1.213(4) ?
N4 O42 1.245(4) ?
N4 O41 1.275(4) ?
N5 O53 1.220(4) ?
N5 O51 1.253(4) ?
N5 O52 1.270(4) ?
O3 H31 0.954(19) ?
O3 H32 0.940(18) ?

loop_
_geom_hbond_atom_site_label_D
_geom_hbond_atom_site_label_H
_geom_hbond_atom_site_label_A
_geom_hbond_site_symmetry_A
_geom_hbond_distance_DH
_geom_hbond_distance_HA
_geom_hbond_distance_DA
_geom_hbond_angle_DHA
_geom_hbond_publ_flag
O3 H31 O53 1_655 0.96(3) 1.86(3) 2.801(4) 168(3) y
O3 H32 O41 2_655 0.94(3) 1.87(3) 2.777(4) 160(3) y
O3 H32 O43 2_655 0.94(3) 2.52(3) 3.206(4) 130(2) y
O11 H111 N17 2_755 0.95(3) 1.89(3) 2.820(4) 164(3) y
O11 H112 N27 2_745 0.95(3) 1.84(3) 2.787(4) 173(2) y
O12 H121 O3 . 0.97(3) 1.81(3) 2.742(4) 162(3) y
O12 H122 O31 2_655 0.96(3) 1.84(3) 2.789(3) 168(3) y

loop_
_geom_torsion_atom_site_label_1
_geom_torsion_atom_site_label_2
_geom_torsion_atom_site_label_3
_geom_torsion_atom_site_label_4
_geom_torsion
O11 La1 N11 C12 -45.9(3)
O12 La1 N11 C12 -117.1(3)
O31 La1 N11 C12 34.4(3)
O41 La1 N11 C12 103.8(3)
O51 La1 N11 C12 169.2(3)
O52 La1 N11 C12 178.5(3)
O42 La1 N11 C12 87.5(3)
N21 La1 N11 C12 -91.0(4)
O32 La1 N11 C12 7.8(3)
N4 La1 N11 C12 93.8(3)
N5 La1 N11 C12 173.5(3)
O11 La1 N11 C11 111.9(3)
O12 La1 N11 C11 40.8(3)
O31 La1 N11 C11 -167.8(3)
O41 La1 N11 C11 -98.3(3)
O51 La1 N11 C11 -33.0(2)
O52 La1 N11 C11 -23.6(3)
O42 La1 N11 C11 -114.6(3)
N21 La1 N11 C11 66.9(3)
O32 La1 N11 C11 165.7(2)
N4 La1 N11 C11 -108.4(3)
N5 La1 N11 C11 -28.7(3)
C12 N11 C11 N12 0.6(4)
La1 N11 C11 N12 -163.3(3)
N11 C11 N12 N13 -0.8(4)
C11 N12 N13 C12 0.6(4)
C11 N12 N13 C13 177.5(3)
C11 N11 C12 N13 -0.2(4)
La1 N11 C12 N13 160.2(2)
N12 N13 C12 N11 -0.2(4)
C13 N13 C12 N11 -176.7(3)
C12 N13 C13 N14 2.6(5)
N12 N13 C13 N14 -173.6(3)
C12 N13 C13 C14 -177.1(3)
N12 N13 C13 C14 6.7(5)
N14 C13 C14 C15 2.1(6)
N13 C13 C14 C15 -178.3(3)
C13 C14 C15 C16 -1.2(6)
C14 C15 C16 C17 -0.6(5)
C15 C16 C17 N14 1.9(6)
C15 C16 C17 N15 -177.4(3)
C16 C17 N14 C13 -1.2(5)
N15 C17 N14 C13 178.1(3)
C14 C13 N14 C17 -0.9(5)
N13 C13 N14 C17 179.4(3)
N14 C17 N15 C19 -5.8(5)
C16 C17 N15 C19 173.5(3)
N14 C17 N15 N16 174.6(3)
C16 C17 N15 N16 -6.0(5)
C19 N15 N16 C18 0.4(4)
C17 N15 N16 C18 180.0(3)
N15 N16 C18 N17 -0.4(4)
N16 C18 N17 C19 0.2(4)
C18 N17 C19 N15 0.0(4)
N16 N15 C19 N17 -0.3(4)
C17 N15 C19 N17 -179.9(3)
O11 La1 N21 C21 -52.1(3)
O12 La1 N21 C21 17.3(3)
O31 La1 N21 C21 -125.4(3)
O41 La1 N21 C21 154.5(3)
O51 La1 N21 C21 79.7(3)
O52 La1 N21 C21 93.0(3)
O42 La1 N21 C21 172.4(3)
O32 La1 N21 C21 -118.4(3)
N11 La1 N21 C21 -8.7(4)
N4 La1 N21 C21 166.8(3)
N5 La1 N21 C21 86.7(3)
O11 La1 N21 C22 131.6(3)
O12 La1 N21 C22 -159.0(3)
O31 La1 N21 C22 58.3(3)
O41 La1 N21 C22 -21.8(3)
O51 La1 N21 C22 -96.6(3)
O52 La1 N21 C22 -83.3(3)
O42 La1 N21 C22 -3.9(3)
O32 La1 N21 C22 65.3(3)
N11 La1 N21 C22 175.0(2)
N4 La1 N21 C22 -9.5(3)
N5 La1 N21 C22 -89.6(3)
C22 N21 C21 N23 -0.7(4)
La1 N21 C21 N23 -177.7(2)
N21 C21 N23 N22 0.3(4)
N21 C21 N23 C23 -178.3(3)
C22 N22 N23 C21 0.2(4)
C22 N22 N23 C23 178.9(3)
N23 N22 C22 N21 -0.6(4)
C21 N21 C22 N22 0.8(4)
La1 N21 C22 N22 177.8(2)
C21 N23 C23 N24 -2.5(5)
N22 N23 C23 N24 179.0(3)
C21 N23 C23 C24 177.9(3)
N22 N23 C23 C24 -0.6(5)
N24 C23 C24 C25 -0.2(6)
N23 C23 C24 C25 179.3(3)
C23 C24 C25 C26 0.2(6)
C24 C25 C26 C27 -0.1(6)
C25 C26 C27 N24 0.1(6)
C25 C26 C27 N25 179.0(3)
C24 C23 N24 C27 0.2(5)
N23 C23 N24 C27 -179.4(3)
C26 C27 N24 C23 -0.2(5)
N25 C27 N24 C23 -179.2(3)
N24 C27 N25 C28 8.5(5)
C26 C27 N25 C28 -170.5(4)
N24 C27 N25 N26 -173.7(3)
C26 C27 N25 N26 7.3(5)
C28 N25 N26 C29 -0.3(4)
C27 N25 N26 C29 -178.5(3)
N26 N25 C28 N27 -0.1(4)
C27 N25 C28 N27 177.9(3)
N25 C28 N27 C29 0.5(4)
N25 N26 C29 N27 0.7(5)
C28 N27 C29 N26 -0.7(5)
O33 N3 O31 La1 -174.8(3)
O32 N3 O31 La1 3.2(3)
O11 La1 O31 N3 -71.11(19)
O12 La1 O31 N3 -101.3(2)
O41 La1 O31 N3 118.9(2)
O51 La1 O31 N3 159.83(17)
O52 La1 O31 N3 97.9(2)
O42 La1 O31 N3 68.42(19)
N21 La1 O31 N3 7.1(2)
O32 La1 O31 N3 -1.79(17)
N11 La1 O31 N3 -149.3(2)
N4 La1 O31 N3 92.5(2)
N5 La1 O31 N3 135.31(18)
O33 N3 O32 La1 174.9(3)
O31 N3 O32 La1 -3.1(3)
O11 La1 O32 N3 96.0(2)
O12 La1 O32 N3 131.39(18)
O31 La1 O32 N3 1.83(17)
O41 La1 O32 N3 -52.3(2)
O51 La1 O32 N3 -61.1(3)
O52 La1 O32 N3 -131.84(19)
O42 La1 O32 N3 -89.6(2)
N21 La1 O32 N3 -169.8(2)
N11 La1 O32 N3 37.4(2)
N4 La1 O32 N3 -68.23(19)
N5 La1 O32 N3 -113.4(2)
O11 La1 N4 O43 31.0(13)
O12 La1 N4 O43 -157.8(12)
O31 La1 N4 O43 5.0(12)
O41 La1 N4 O43 -84.5(13)
O51 La1 N4 O43 -123.5(13)
O52 La1 N4 O43 -171.8(13)
O42 La1 N4 O43 108.9(13)
N21 La1 N4 O43 122.3(13)
O32 La1 N4 O43 54.3(13)
N11 La1 N4 O43 -59.8(13)
N5 La1 N4 O43 -147.2(13)
O11 La1 N4 O42 -77.9(3)
O12 La1 N4 O42 93.3(3)
O31 La1 N4 O42 -103.9(2)
O41 La1 N4 O42 166.6(4)
O51 La1 N4 O42 127.6(2)
O52 La1 N4 O42 79.3(2)
N21 La1 N4 O42 13.4(2)
O32 La1 N4 O42 -54.6(2)
N11 La1 N4 O42 -168.6(2)
N5 La1 N4 O42 103.9(2)
O11 La1 N4 O41 115.5(2)
O12 La1 N4 O41 -73.3(3)
O31 La1 N4 O41 89.5(2)
O51 La1 N4 O41 -39.0(2)
O52 La1 N4 O41 -87.3(2)
O42 La1 N4 O41 -166.6(4)
N21 La1 N4 O41 -153.2(2)
O32 La1 N4 O41 138.9(2)
N11 La1 N4 O41 24.8(2)
N5 La1 N4 O41 -62.7(2)
O43 N4 O41 La1 165.4(3)
O42 N4 O41 La1 -13.1(4)
O11 La1 O41 N4 -97.8(2)
O12 La1 O41 N4 135.3(2)
O31 La1 O41 N4 -80.6(2)
O51 La1 O41 N4 136.7(2)
O52 La1 O41 N4 87.2(2)
O42 La1 O41 N4 7.3(2)
N21 La1 O41 N4 30.6(2)
O32 La1 O41 N4 -40.4(2)
N11 La1 O41 N4 -156.6(2)
N5 La1 O41 N4 111.2(2)
O43 N4 O42 La1 -165.6(4)
O41 N4 O42 La1 12.9(4)
O11 La1 O42 N4 125.5(2)
O12 La1 O42 N4 -122.6(2)
O31 La1 O42 N4 68.2(2)
O41 La1 O42 N4 -7.4(2)
O51 La1 O42 N4 -53.1(2)
O52 La1 O42 N4 -94.7(2)
N21 La1 O42 N4 -166.1(2)
O32 La1 O42 N4 118.6(2)
N11 La1 O42 N4 14.6(3)
N5 La1 O42 N4 -73.3(2)
O11 La1 N5 O51 -78.9(2)
O12 La1 N5 O51 -86.3(2)
O31 La1 N5 O51 59.9(2)
O41 La1 N5 O51 76.3(2)
O52 La1 N5 O51 -178.6(3)
O42 La1 N5 O51 122.7(2)
N21 La1 N5 O51 -164.2(2)
O32 La1 N5 O51 144.25(19)
N11 La1 N5 O51 -9.9(2)
N4 La1 N5 O51 99.4(2)
O11 La1 N5 O52 99.7(2)
O12 La1 N5 O52 92.3(2)
O31 La1 N5 O52 -121.5(2)
O41 La1 N5 O52 -105.1(2)
O51 La1 N5 O52 178.6(3)
O42 La1 N5 O52 -58.7(2)
N21 La1 N5 O52 14.4(2)
O32 La1 N5 O52 -37.2(3)
N11 La1 N5 O52 168.7(2)
N4 La1 N5 O52 -82.0(2)
O53 N5 O51 La1 179.5(3)
O52 N5 O51 La1 -1.3(3)
O11 La1 O51 N5 123.1(2)
O12 La1 O51 N5 85.0(2)
O31 La1 O51 N5 -136.11(19)
O41 La1 O51 N5 -94.0(2)
O52 La1 O51 N5 0.78(18)
O42 La1 O51 N5 -58.3(2)
N21 La1 O51 N5 17.4(2)
O32 La1 O51 N5 -84.4(3)
N11 La1 O51 N5 169.3(2)
N4 La1 O51 N5 -77.4(2)
O53 N5 O52 La1 -179.5(3)
O51 N5 O52 La1 1.3(3)
O11 La1 O52 N5 -107.8(2)
O12 La1 O52 N5 -79.5(2)
O31 La1 O52 N5 88.1(2)
O41 La1 O52 N5 68.0(2)
O51 La1 O52 N5 -0.76(18)
O42 La1 O52 N5 117.6(2)
N21 La1 O52 N5 -164.5(2)
O32 La1 O52 N5 156.98(18)
N11 La1 O52 N5 -12.4(2)
N4 La1 O52 N5 93.1(2)
